data_2003189
loop_
_publ_author_name
'Delaere, Ian M.'
'Tate, Max E.'
'Jones, Graham P.'
'Tiekink, Edward R. T.'

_publ_section_title
;
 N-\g-L-Glutamyl-\b-cyano-L-alanine, an Antinutritional Factor
 ex Vicia sativa L., as its Ammonium Salt
;
_journal_coden_ASTM ACSCEE
_journal_issue 2
_journal_name_full
;
 Acta Crystallographica, Section C: Crystal Structure Communications
;
_journal_page_first 289
_journal_page_last 291
_journal_paper_doi 10.1107/S0108270194009443
_journal_volume 51
_journal_year 1995
_chemical_formula_moiety 'C9 H12 N3 O5 1-, N H4 1+'
_chemical_formula_sum 'C9 H16 N4 O5'
_chemical_formula_weight 261.3
_space_group_IT_number 4
_symmetry_space_group_name_Hall 'P 2yb'
_symmetry_space_group_name_H-M 'P 1 21 1'
_cell_angle_alpha 90
_cell_angle_beta 90.49(5)
_cell_angle_gamma 90
_cell_formula_units_Z 2
_cell_length_a 9.347(8)
_cell_length_b 4.772(7)
_cell_length_c 12.967(5)
_cell_measurement_reflns_used 18
_cell_measurement_temperature 23.0
_cell_measurement_theta_max 22.4
_cell_measurement_theta_min 7.6
_cell_volume 578.3(8)
_diffrn_radiation_type MoK\a
_diffrn_radiation_wavelength 0.7107
_exptl_absorpt_coefficient_mu 0.123
_exptl_crystal_colour colourless
_exptl_crystal_density_diffrn 1.500
_exptl_crystal_density_meas ?
_exptl_crystal_description needle
_exptl_crystal_size_max 0.57
_exptl_crystal_size_mid 0.08
_exptl_crystal_size_min 0.02
_cod_original_sg_symbol_H-M 'P 21'
_cod_database_code 2003189

loop_
_symmetry_equiv_pos_as_xyz
'   +x,   +y,   +z'
'   -x,1/2+y,   -z'

loop_
_atom_site_aniso_label
_atom_site_aniso_U_11
_atom_site_aniso_U_12
_atom_site_aniso_U_13
_atom_site_aniso_U_22
_atom_site_aniso_U_23
_atom_site_aniso_U_33
O(1) 0.034(5) 0.005(4) 0.000(3) 0.031(4) -0.011(4) 0.024(3)
O(2) 0.019(4) 0.002(5) -0.001(3) 0.036(4) 0.003(4) 0.035(4)
O(3) 0.128(8) 0.000(6) 0.028(4) 0.023(4) -0.008(4) 0.030(4)
O(4) 0.039(5) -0.002(5) -0.027(4) 0.036(4) 0.001(4) 0.056(4)
O(5) 0.042(5) 0.012(5) 0.004(3) 0.028(4) -0.004(4) 0.038(4)
N(1) 0.024(5) -0.004(5) 0.003(4) 0.029(5) 0.001(4) 0.022(4)
N(2) 0.051(6) -0.011(5) 0.007(4) 0.012(4) -0.003(4) 0.031(4)
N(3) 0.047(6) 0.009(7) 0.004(5) 0.049(6) 0.005(7) 0.062(7)
N(4) 0.013(4) -0.005(5) 0.000(4) 0.034(5) 0.001(4) 0.029(4)
C(1) 0.015(6) -0.009(5) -0.003(5) 0.025(6) 0.008(5) 0.023(5)
C(2) 0.015(6) 0.000(5) 0.002(5) 0.025(5) 0.000(5) 0.022(5)
C(3) 0.023(6) 0.000(6) 0.005(4) 0.023(5) -0.004(5) 0.026(5)
C(4) 0.043(7) -0.007(7) 0.005(5) 0.035(6) -0.003(5) 0.019(5)
C(5) 0.051(7) -0.001(6) 0.005(5) 0.015(5) -0.002(4) 0.018(5)
C(6) 0.021(6) 0.002(5) -0.001(4) 0.024(6) 0.000(4) 0.020(5)
C(7) 0.019(6) -0.015(6) 0.004(4) 0.027(6) 0.005(5) 0.016(4)
C(8) 0.034(7) -0.014(7) -0.010(5) 0.07(1) -0.007(6) 0.031(5)
C(9) 0.040(7) 0.009(7) -0.004(6) 0.037(6) -0.002(7) 0.047(6)

loop_
_atom_site_label
_atom_site_fract_x
_atom_site_fract_y
_atom_site_fract_z
_atom_site_U_iso_or_equiv
_atom_site_attached_hydrogens
O(1) 0.6086(7) 0.3687 0.4588(4) 0.030(3) 0
O(2) 0.8095(6) 0.134(2) 0.4719(4) 0.030(3) 0
O(3) 0.7151(10) 0.372(2) 0.0487(5) 0.060(4) 0
O(4) 0.6194(7) -0.029(2) -0.2528(5) 0.044(4) 0
O(5) 0.7865(7) -0.344(2) -0.2230(5) 0.036(3) 0
N(1) 0.4857(8) -0.028(2) 0.3447(5) 0.025(4) 0
N(2) 0.7372(9) -0.040(2) -0.0241(5) 0.031(4) 0
N(3) 1.0382(9) 0.150(3) -0.3075(6) 0.053(5) 0
N(4) 0.1135(7) 0.122(2) 0.4261(5) 0.025(3) 4
C(1) 0.688(1) 0.182(3) 0.4321(7) 0.021(4) 0
C(2) 0.6420(9) -0.006(3) 0.3428(6) 0.021(4) 0
C(3) 0.6914(9) 0.134(3) 0.2436(6) 0.024(4) 0
C(4) 0.642(1) -0.017(3) 0.1466(6) 0.032(4) 0
C(5) 0.700(1) 0.118(3) 0.0545(6) 0.028(5) 0
C(6) 0.784(1) 0.060(3) -0.1218(6) 0.022(4) 0
C(7) 0.724(1) -0.116(3) -0.2074(6) 0.021(4) 0
C(8) 0.948(1) 0.061(3) -0.1228(7) 0.046(6) 0
C(9) 1.000(1) 0.116(3) -0.2243(8) 0.041(5) 0
H(1a) 0.4391 0.1800 0.3372 0.027 0
H(1b) 0.4494 -0.1570 0.2820 0.027 0
H(1c) 0.4528 -0.1178 0.4172 0.055 0
H(2) 0.7309 -0.2678 -0.0133 0.038 0
H(3a) 0.6496 0.3456 0.2419 0.029 0
H(3b) 0.8066 0.1407 0.2442 0.029 0
H(4a) 0.6776 -0.2295 0.1492 0.041 0
H(4b) 0.5268 -0.0081 0.1418 0.030 0
H(6) 0.7453 0.2728 -0.1304 0.038 0
H(8a) 0.9866 0.2238 -0.0711 0.066 0
H(8b) 0.9872 -0.1386 -0.0976 0.035 0
H(9) 0.6900 -0.2094 0.3508 0.055 0
